data_7119908
loop_
_publ_author_name
'Wani, Imtiyaz Ahmad'
'Sayyad, Masthanvali'
'Ghorai, Manas K.'

_publ_section_title
;
 Domino ring-opening cyclization (DROC) of activated aziridines and
 epoxides with nitrones via dual-catalysis &quot;on water&quot;.
;
_journal_issue 31
_journal_name_full 'Chemical communications (Cambridge, England)'
_journal_page_first 4386
_journal_page_last 4389
_journal_paper_doi 10.1039/c7cc01033h
_journal_volume 53
_journal_year 2017
_chemical_formula_moiety 'C23 H24 N2 O3 S'
_chemical_formula_sum 'C23 H24 N2 O3 S'
_chemical_formula_weight 408.50
_chemical_name_systematic
;
 ?
;
_space_group_IT_number 14
_symmetry_cell_setting monoclinic
_symmetry_space_group_name_Hall '-P 2yn'
_symmetry_space_group_name_H-M 'P 1 21/n 1'
_atom_sites_solution_hydrogens geom
_atom_sites_solution_primary direct
_atom_sites_solution_secondary difmap
_audit_creation_method SHELXL-97
_audit_update_record
;
2016-06-30 deposited with the CCDC.
2017-04-05 downloaded from the CCDC.
;
_cell_angle_alpha 90.00
_cell_angle_beta 92.165(2)
_cell_angle_gamma 90.00
_cell_formula_units_Z 4
_cell_length_a 9.9562(6)
_cell_length_b 12.5624(7)
_cell_length_c 16.3026(10)
_cell_measurement_reflns_used 3753
_cell_measurement_temperature 100(2)
_cell_measurement_theta_max 28.3
_cell_measurement_theta_min 2.4
_cell_volume 2037.6(2)
_computing_cell_refinement 'Bruker SMART'
_computing_data_collection 'Bruker SMART APEX'
_computing_data_reduction 'Bruker SAINT PLUS'
_computing_molecular_graphics 'Ortep-3 for Windows (Farrugia, 1997)'
_computing_publication_material 'WinGX publication routines (Farrugia, 1999)'
_computing_structure_refinement 'SHELXL-97 (Sheldrick, 1997)'
_computing_structure_solution 'SIR97(Altomare, et. al. 1999)'
_diffrn_ambient_temperature 100(2)
_diffrn_measured_fraction_theta_full 0.997
_diffrn_measured_fraction_theta_max 0.997
_diffrn_measurement_device_type 'CCD area detector'
_diffrn_measurement_method 'phi and omega scans'
_diffrn_radiation_monochromator graphite
_diffrn_radiation_source 'fine-focus sealed tube'
_diffrn_radiation_type MoK\a
_diffrn_radiation_wavelength 0.71073
_diffrn_reflns_av_R_equivalents 0.0467
_diffrn_reflns_av_sigmaI/netI 0.0469
_diffrn_reflns_limit_h_max 12
_diffrn_reflns_limit_h_min -13
_diffrn_reflns_limit_k_max 16
_diffrn_reflns_limit_k_min -16
_diffrn_reflns_limit_l_max 21
_diffrn_reflns_limit_l_min -21
_diffrn_reflns_number 20220
_diffrn_reflns_theta_full 28.30
_diffrn_reflns_theta_max 28.30
_diffrn_reflns_theta_min 2.36
_exptl_absorpt_coefficient_mu 0.186
_exptl_absorpt_correction_T_max 0.982
_exptl_absorpt_correction_T_min 0.963
_exptl_absorpt_correction_type empirical
_exptl_absorpt_process_details SADABS
_exptl_crystal_colour white
_exptl_crystal_density_diffrn 1.332
_exptl_crystal_density_method 'not measured'
_exptl_crystal_description block
_exptl_crystal_F_000 864
_exptl_crystal_size_max 0.20
_exptl_crystal_size_mid 0.20
_exptl_crystal_size_min 0.10
_refine_diff_density_max 0.320
_refine_diff_density_min -0.482
_refine_diff_density_rms 0.069
_refine_ls_extinction_method none
_refine_ls_goodness_of_fit_ref 1.015
_refine_ls_hydrogen_treatment mixed
_refine_ls_matrix_type full
_refine_ls_number_parameters 264
_refine_ls_number_reflns 5051
_refine_ls_number_restraints 0
_refine_ls_restrained_S_all 1.015
_refine_ls_R_factor_all 0.0721
_refine_ls_R_factor_gt 0.0467
_refine_ls_shift/su_max 0.001
_refine_ls_shift/su_mean 0.000
_refine_ls_structure_factor_coef Fsqd
_refine_ls_weighting_details 'calc w=1/[\s^2^(Fo^2^)+(0.0566P)^2^+1.2454P] where P=(Fo^2^+2Fc^2^)/3'
_refine_ls_weighting_scheme calc
_refine_ls_wR_factor_gt 0.1073
_refine_ls_wR_factor_ref 0.1216
_reflns_number_gt 3753
_reflns_number_total 5051
_reflns_threshold_expression >2sigma(I)
_cod_data_source_file c7cc01033h2.cif
_cod_data_source_block 14mayd_0m
_cod_depositor_comments
;
The following automatic conversions were performed:

'_symmetry_cell_setting' value 'Monoclinic' changed to 'monoclinic'
according to
/home/data/users/saulius/crontab/automatic-downloads/rss-feeds/RSC/lib/dictionaries/cif_core.dic
dictionary named 'cif_core.dic' version 2.4.2 from 2011-04-26.

Automatic conversion script
Id: cif_fix_values 4973 2017-02-22 13:04:09Z antanas 

 Adding full bibliography for 7119906--7119908.cif.
;
_cod_original_sg_symbol_H-M p21/n
_cod_database_code 7119908

loop_
_symmetry_equiv_pos_as_xyz
'x, y, z'
'-x+1/2, y+1/2, -z+1/2'
'-x, -y, -z'
'x-1/2, -y-1/2, z-1/2'

loop_
_atom_site_label
_atom_site_type_symbol
_atom_site_fract_x
_atom_site_fract_y
_atom_site_fract_z
_atom_site_U_iso_or_equiv
_atom_site_adp_type
_atom_site_occupancy
_atom_site_symmetry_multiplicity
_atom_site_calc_flag
_atom_site_refinement_flags
C6 C 0.27240(19) 1.23761(15) 0.02271(12) 0.0197(4) Uani 1 1 d .
H6 H 0.2664 1.2638 -0.0307 0.024 Uiso 1 1 calc R
C13 C 0.55834(18) 0.72785(15) 0.22157(12) 0.0208(4) Uani 1 1 d .
H13 H 0.4903 0.6803 0.2062 0.025 Uiso 1 1 calc R
C1 C 0.36109(18) 1.28512(14) 0.07962(12) 0.0180(4) Uani 1 1 d .
S1 S 0.10720(4) 1.00106(3) 0.15095(3) 0.01451(12) Uani 1 1 d .
O1 O 0.09056(13) 1.00612(10) 0.23774(8) 0.0190(3) Uani 1 1 d .
O3 O 0.41819(12) 0.79273(10) 0.07126(8) 0.0164(3) Uani 1 1 d .
C19 C 0.1897(2) 0.62484(15) 0.06123(13) 0.0252(4) Uani 1 1 d .
H19 H 0.2689 0.6267 0.0328 0.030 Uiso 1 1 calc R
O2 O -0.00901(12) 0.99502(10) 0.09603(8) 0.0191(3) Uani 1 1 d .
C2 C 0.44692(19) 1.37811(15) 0.05652(13) 0.0235(4) Uani 1 1 d .
H2A H 0.4151 1.4060 0.0045 0.035 Uiso 1 1 calc R
H2B H 0.5384 1.3552 0.0526 0.035 Uiso 1 1 calc R
H2C H 0.4420 1.4325 0.0977 0.035 Uiso 1 1 calc R
C7 C 0.19285(18) 1.15220(14) 0.04386(12) 0.0189(4) Uani 1 1 d .
H7 H 0.1334 1.1216 0.0053 0.023 Uiso 1 1 calc R
C5 C 0.20310(17) 1.11275(13) 0.12367(11) 0.0147(4) Uani 1 1 d .
N2 N 0.19673(15) 0.89647(11) 0.13376(9) 0.0154(3) Uani 1 1 d .
C14 C 0.31416(17) 0.87273(14) 0.18763(11) 0.0156(4) Uani 1 1 d .
H14A H 0.3015 0.8050 0.2148 0.019 Uiso 1 1 calc R
H14B H 0.3245 0.9274 0.2294 0.019 Uiso 1 1 calc R
C15 C 0.43948(17) 0.86835(14) 0.13728(11) 0.0157(4) Uani 1 1 d .
H15 H 0.4584 0.9389 0.1148 0.019 Uiso 1 1 calc R
C8 C 0.55763(17) 0.83034(14) 0.18946(11) 0.0164(4) Uani 1 1 d .
C9 C 0.66208(18) 0.89929(15) 0.21120(12) 0.0199(4) Uani 1 1 d .
H9 H 0.6633 0.9674 0.1888 0.024 Uiso 1 1 calc R
C10 C 0.76457(18) 0.86785(16) 0.26584(12) 0.0229(4) Uani 1 1 d .
H10 H 0.8343 0.9144 0.2798 0.027 Uiso 1 1 calc R
C11 C 0.76246(19) 0.76675(17) 0.29951(13) 0.0250(4) Uani 1 1 d .
H11 H 0.8294 0.7459 0.3375 0.030 Uiso 1 1 calc R
N1 N 0.30654(15) 0.82031(12) 0.01598(9) 0.0162(3) Uani 1 1 d .
C16 C 0.18280(17) 0.82846(14) 0.06018(11) 0.0156(4) Uani 1 1 d .
H16 H 0.1153 0.8616 0.0230 0.019 Uiso 1 1 calc R
C20 C 0.12896(17) 0.71946(14) 0.08385(11) 0.0159(4) Uani 1 1 d .
C18 C 0.1329(2) 0.52772(16) 0.08077(14) 0.0284(5) Uani 1 1 d .
H18 H 0.1746 0.4649 0.0654 0.034 Uiso 1 1 calc R
C23 C 0.0154(2) 0.52322(16) 0.12268(13) 0.0237(4) Uani 1 1 d .
H23 H -0.0223 0.4578 0.1355 0.028 Uiso 1 1 calc R
C22 C -0.04586(19) 0.61693(16) 0.14559(12) 0.0223(4) Uani 1 1 d .
H22 H -0.1253 0.6146 0.1738 0.027 Uiso 1 1 calc R
C21 C 0.01074(18) 0.71437(15) 0.12669(11) 0.0188(4) Uani 1 1 d .
H21 H -0.0307 0.7769 0.1428 0.023 Uiso 1 1 calc R
C17 C 0.33935(19) 0.91557(15) -0.03031(12) 0.0200(4) Uani 1 1 d .
H17A H 0.3503 0.9747 0.0066 0.030 Uiso 1 1 calc R
H17B H 0.2679 0.9305 -0.0698 0.030 Uiso 1 1 calc R
H17C H 0.4214 0.9042 -0.0581 0.030 Uiso 1 1 calc R
C12 C 0.66038(19) 0.69654(16) 0.27647(13) 0.0254(4) Uani 1 1 d .
H12 H 0.6604 0.6280 0.2980 0.030 Uiso 1 1 calc R
C4 C 0.29165(17) 1.15779(14) 0.18148(11) 0.0171(4) Uani 1 1 d .
H4 H 0.2989 1.1306 0.2345 0.020 Uiso 1 1 calc R
C3 C 0.36942(18) 1.24409(15) 0.15901(12) 0.0183(4) Uani 1 1 d .
H3 H 0.4282 1.2751 0.1978 0.022 Uiso 1 1 calc R

loop_
_atom_site_aniso_label
_atom_site_aniso_U_11
_atom_site_aniso_U_22
_atom_site_aniso_U_33
_atom_site_aniso_U_23
_atom_site_aniso_U_13
_atom_site_aniso_U_12
C6 0.0221(9) 0.0187(9) 0.0183(9) 0.0034(8) -0.0008(7) 0.0018(7)
C13 0.0159(8) 0.0190(9) 0.0275(11) 0.0018(8) 0.0002(8) -0.0013(7)
C1 0.0158(8) 0.0141(8) 0.0243(10) -0.0023(7) 0.0031(7) 0.0012(7)
S1 0.0128(2) 0.0126(2) 0.0180(2) -0.00063(17) -0.00086(16) 0.00055(16)
O1 0.0193(6) 0.0180(6) 0.0199(7) -0.0002(5) 0.0035(5) 0.0016(5)
O3 0.0155(6) 0.0176(6) 0.0159(6) -0.0011(5) -0.0015(5) 0.0009(5)
C19 0.0220(9) 0.0196(10) 0.0346(12) -0.0052(9) 0.0095(8) -0.0026(8)
O2 0.0151(6) 0.0172(6) 0.0246(7) -0.0002(6) -0.0034(5) -0.0002(5)
C2 0.0222(9) 0.0199(10) 0.0287(11) 0.0009(8) 0.0053(8) -0.0040(8)
C7 0.0194(9) 0.0158(9) 0.0211(10) -0.0007(7) -0.0054(7) -0.0001(7)
C5 0.0129(8) 0.0112(8) 0.0200(9) -0.0015(7) 0.0010(7) 0.0002(6)
N2 0.0154(7) 0.0142(7) 0.0165(8) -0.0027(6) -0.0034(6) 0.0017(6)
C14 0.0154(8) 0.0160(8) 0.0153(9) -0.0005(7) -0.0023(7) 0.0013(7)
C15 0.0172(8) 0.0148(8) 0.0151(9) 0.0009(7) -0.0008(7) -0.0023(7)
C8 0.0137(8) 0.0181(9) 0.0176(9) 0.0003(7) 0.0021(7) 0.0007(7)
C9 0.0204(9) 0.0195(9) 0.0198(10) 0.0040(8) 0.0009(7) -0.0030(7)
C10 0.0153(8) 0.0270(10) 0.0260(11) 0.0025(8) -0.0022(8) -0.0046(8)
C11 0.0149(9) 0.0325(11) 0.0272(11) 0.0070(9) -0.0031(8) 0.0031(8)
N1 0.0163(7) 0.0184(8) 0.0138(7) 0.0022(6) -0.0013(6) -0.0015(6)
C16 0.0156(8) 0.0158(9) 0.0153(9) -0.0024(7) -0.0005(7) -0.0003(7)
C20 0.0166(8) 0.0166(9) 0.0142(9) 0.0002(7) -0.0023(7) -0.0025(7)
C18 0.0280(11) 0.0160(9) 0.0416(13) -0.0051(9) 0.0061(9) 0.0003(8)
C23 0.0241(10) 0.0197(10) 0.0272(11) 0.0032(8) -0.0012(8) -0.0057(8)
C22 0.0193(9) 0.0255(10) 0.0222(10) 0.0031(8) 0.0023(8) -0.0029(8)
C21 0.0194(9) 0.0186(9) 0.0185(9) -0.0004(7) 0.0001(7) 0.0004(7)
C17 0.0215(9) 0.0216(9) 0.0168(9) 0.0024(8) 0.0002(7) -0.0048(8)
C12 0.0201(9) 0.0204(10) 0.0357(12) 0.0099(9) 0.0008(8) 0.0030(8)
C4 0.0178(8) 0.0182(9) 0.0152(9) -0.0030(7) 0.0003(7) 0.0011(7)
C3 0.0152(8) 0.0193(9) 0.0203(9) -0.0064(8) 0.0004(7) -0.0018(7)

loop_
_atom_type_symbol
_atom_type_description
_atom_type_scat_dispersion_real
_atom_type_scat_dispersion_imag
_atom_type_scat_source
C C 0.0033 0.0016 'International Tables Vol C Tables 4.2.6.8 and 6.1.1.4'
N N 0.0061 0.0033 'International Tables Vol C Tables 4.2.6.8 and 6.1.1.4'
O O 0.0106 0.0060 'International Tables Vol C Tables 4.2.6.8 and 6.1.1.4'
S S 0.1246 0.1234 'International Tables Vol C Tables 4.2.6.8 and 6.1.1.4'
H H 0.0000 0.0000 'International Tables Vol C Tables 4.2.6.8 and 6.1.1.4'

loop_
_geom_angle_atom_site_label_1
_geom_angle_atom_site_label_2
_geom_angle_atom_site_label_3
_geom_angle
C7 C6 C1 121.39(18)
C7 C6 H6 119.3
C1 C6 H6 119.3
C12 C13 C8 119.97(17)
C12 C13 H13 120.0
C8 C13 H13 120.0
C6 C1 C3 118.36(17)
C6 C1 C2 121.25(17)
C3 C1 C2 120.39(17)
O1 S1 O2 119.81(8)
O1 S1 N2 106.99(8)
O2 S1 N2 106.55(8)
O1 S1 C5 107.32(8)
O2 S1 C5 108.39(8)
N2 S1 C5 107.18(8)
N1 O3 C15 113.22(12)
C18 C19 C20 120.43(18)
C18 C19 H19 119.8
C20 C19 H19 119.8
C1 C2 H2A 109.5
C1 C2 H2B 109.5
H2A C2 H2B 109.5
C1 C2 H2C 109.5
H2A C2 H2C 109.5
H2B C2 H2C 109.5
C6 C7 C5 119.08(17)
C6 C7 H7 120.5
C5 C7 H7 120.5
C4 C5 C7 120.81(17)
C4 C5 S1 119.32(14)
C7 C5 S1 119.83(14)
C14 N2 C16 114.69(14)
C14 N2 S1 119.57(12)
C16 N2 S1 125.15(12)
N2 C14 C15 109.64(14)
N2 C14 H14A 109.7
C15 C14 H14A 109.7
N2 C14 H14B 109.7
C15 C14 H14B 109.7
H14A C14 H14B 108.2
O3 C15 C8 107.60(14)
O3 C15 C14 109.00(14)
C8 C15 C14 110.28(15)
O3 C15 H15 110.0
C8 C15 H15 110.0
C14 C15 H15 110.0
C9 C8 C13 119.24(17)
C9 C8 C15 120.57(16)
C13 C8 C15 120.01(16)
C10 C9 C8 120.80(18)
C10 C9 H9 119.6
C8 C9 H9 119.6
C11 C10 C9 119.63(18)
C11 C10 H10 120.2
C9 C10 H10 120.2
C10 C11 C12 119.89(18)
C10 C11 H11 120.1
C12 C11 H11 120.1
O3 N1 C16 110.71(13)
O3 N1 C17 109.70(13)
C16 N1 C17 114.15(14)
N1 C16 N2 112.85(14)
N1 C16 C20 112.00(14)
N2 C16 C20 109.72(14)
N1 C16 H16 107.3
N2 C16 H16 107.3
C20 C16 H16 107.3
C19 C20 C21 118.57(17)
C19 C20 C16 122.70(16)
C21 C20 C16 118.67(16)
C23 C18 C19 120.72(19)
C23 C18 H18 119.6
C19 C18 H18 119.6
C18 C23 C22 119.35(18)
C18 C23 H23 120.3
C22 C23 H23 120.3
C23 C22 C21 120.25(18)
C23 C22 H22 119.9
C21 C22 H22 119.9
C22 C21 C20 120.67(18)
C22 C21 H21 119.7
C20 C21 H21 119.7
N1 C17 H17A 109.5
N1 C17 H17B 109.5
H17A C17 H17B 109.5
N1 C17 H17C 109.5
H17A C17 H17C 109.5
H17B C17 H17C 109.5
C13 C12 C11 120.42(18)
C13 C12 H12 119.8
C11 C12 H12 119.8
C5 C4 C3 119.05(17)
C5 C4 H4 120.5
C3 C4 H4 120.5
C4 C3 C1 121.30(17)
C4 C3 H3 119.3
C1 C3 H3 119.3

loop_
_geom_bond_atom_site_label_1
_geom_bond_atom_site_label_2
_geom_bond_distance
C6 C7 1.385(3)
C6 C1 1.391(3)
C6 H6 0.9300
C13 C12 1.385(3)
C13 C8 1.390(3)
C13 H13 0.9300
C1 C3 1.393(3)
C1 C2 1.504(3)
S1 O1 1.4322(14)
S1 O2 1.4380(13)
S1 N2 1.6181(15)
S1 C5 1.7636(18)
O3 N1 1.4464(18)
O3 C15 1.445(2)
C19 C18 1.387(3)
C19 C20 1.390(3)
C19 H19 0.9300
C2 H2A 0.9600
C2 H2B 0.9600
C2 H2C 0.9600
C7 C5 1.392(3)
C7 H7 0.9300
C5 C4 1.387(2)
N2 C14 1.466(2)
N2 C16 1.475(2)
C14 C15 1.520(2)
C14 H14A 0.9700
C14 H14B 0.9700
C15 C8 1.503(2)
C15 H15 0.9800
C8 C9 1.389(3)
C9 C10 1.386(3)
C9 H9 0.9300
C10 C11 1.384(3)
C10 H10 0.9300
C11 C12 1.387(3)
C11 H11 0.9300
N1 C16 1.454(2)
N1 C17 1.458(2)
C16 C20 1.525(2)
C16 H16 0.9800
C20 C21 1.393(3)
C18 C23 1.378(3)
C18 H18 0.9300
C23 C22 1.384(3)
C23 H23 0.9300
C22 C21 1.387(3)
C22 H22 0.9300
C21 H21 0.9300
C17 H17A 0.9600
C17 H17B 0.9600
C17 H17C 0.9600
C12 H12 0.9300
C4 C3 1.389(3)
C4 H4 0.9300
C3 H3 0.9300

loop_
_geom_hbond_atom_site_label_D
_geom_hbond_atom_site_label_H
_geom_hbond_atom_site_label_A
_geom_hbond_distance_DH
_geom_hbond_distance_HA
_geom_hbond_distance_DA
_geom_hbond_angle_DHA
_geom_hbond_site_symmetry_A
C7 H7 O2 0.93 2.50 3.414(2) 167.2 3_575
C7 H7 O2 0.93 2.50 3.414(2) 167.2 3_575
C7 H7 O2 0.93 2.50 3.414(2) 167.2 3_575

loop_
_geom_torsion_atom_site_label_1
_geom_torsion_atom_site_label_2
_geom_torsion_atom_site_label_3
_geom_torsion_atom_site_label_4
_geom_torsion
C7 C6 C1 C3 0.6(3)
C7 C6 C1 C2 -179.76(17)
C1 C6 C7 C5 -0.6(3)
C6 C7 C5 C4 -0.1(3)
C6 C7 C5 S1 -177.73(14)
O1 S1 C5 C4 27.10(16)
O2 S1 C5 C4 157.82(14)
N2 S1 C5 C4 -87.53(15)
O1 S1 C5 C7 -155.26(14)
O2 S1 C5 C7 -24.53(17)
N2 S1 C5 C7 90.12(15)
O1 S1 N2 C14 -43.08(15)
O2 S1 N2 C14 -172.36(13)
C5 S1 N2 C14 71.76(15)
O1 S1 N2 C16 146.24(14)
O2 S1 N2 C16 16.97(17)
C5 S1 N2 C16 -98.91(15)
C16 N2 C14 C15 50.30(19)
S1 N2 C14 C15 -121.32(14)
N1 O3 C15 C8 -179.90(13)
N1 O3 C15 C14 60.51(17)
N2 C14 C15 O3 -54.81(18)
N2 C14 C15 C8 -172.73(14)
C12 C13 C8 C9 1.9(3)
C12 C13 C8 C15 -173.29(18)
O3 C15 C8 C9 130.54(17)
C14 C15 C8 C9 -110.68(19)
O3 C15 C8 C13 -54.3(2)
C14 C15 C8 C13 64.4(2)
C13 C8 C9 C10 -1.6(3)
C15 C8 C9 C10 173.55(17)
C8 C9 C10 C11 -0.4(3)
C9 C10 C11 C12 2.0(3)
C15 O3 N1 C16 -58.31(17)
C15 O3 N1 C17 68.55(17)
O3 N1 C16 N2 50.20(18)
C17 N1 C16 N2 -74.16(19)
O3 N1 C16 C20 -74.22(17)
C17 N1 C16 C20 161.42(14)
C14 N2 C16 N1 -48.8(2)
S1 N2 C16 N1 122.24(15)
C14 N2 C16 C20 76.82(18)
S1 N2 C16 C20 -112.11(15)
C18 C19 C20 C21 0.3(3)
C18 C19 C20 C16 -176.74(19)
N1 C16 C20 C19 -3.0(2)
N2 C16 C20 C19 -129.19(18)
N1 C16 C20 C21 179.93(15)
N2 C16 C20 C21 53.8(2)
C20 C19 C18 C23 0.2(3)
C19 C18 C23 C22 -0.2(3)
C18 C23 C22 C21 -0.2(3)
C23 C22 C21 C20 0.6(3)
C19 C20 C21 C22 -0.7(3)
C16 C20 C21 C22 176.48(16)
C8 C13 C12 C11 -0.2(3)
C10 C11 C12 C13 -1.7(3)
C7 C5 C4 C3 0.8(3)
S1 C5 C4 C3 178.38(13)
C5 C4 C3 C1 -0.7(3)
C6 C1 C3 C4 0.1(3)
C2 C1 C3 C4 -179.58(17)
